data_4024030
loop_
_publ_author_name
'Ahmad Basheer'
'Hiroshi Yamataka'
'Salai Cheettu Ammal'
'Zvi Rappoport'

_publ_section_title
;
 Enols of Substituted Cyanomalonamides
;
_journal_name_full 'Journal of Organic Chemistry'
_journal_page_first 5297
_journal_page_last 5312
_journal_paper_doi 10.1021/jo070877h
_journal_volume 72
_journal_year 2007
_chemical_formula_moiety 'C12 H13 N3 O3'
_chemical_formula_sum 'C12 H13 N3 O3'
_chemical_formula_weight 247.25
_chemical_name_systematic
; 
 ? 
;
_space_group_IT_number 14
_symmetry_cell_setting monoclinic
_symmetry_space_group_name_Hall '-P 2ybc'
_symmetry_space_group_name_H-M 'P 1 21/c 1'
_atom_sites_solution_hydrogens geom
_atom_sites_solution_primary direct
_atom_sites_solution_secondary difmap
_audit_creation_method SHELXL-97
_cell_angle_alpha 90.00
_cell_angle_beta 102.1610(10)
_cell_angle_gamma 90.00
_cell_formula_units_Z 4
_cell_length_a 18.3407(14)
_cell_length_b 5.3308(4)
_cell_length_c 12.2620(9)
_cell_measurement_reflns_used 4943
_cell_measurement_temperature 123(2)
_cell_measurement_theta_max 27.93
_cell_measurement_theta_min 2.27
_cell_volume 1171.96(15)
_computing_cell_refinement 'Bruker SMART'
_computing_data_collection 'Bruker SMART'
_computing_data_reduction 'Bruker SAINT'
_computing_molecular_graphics 'Bruker SHELXTL'
_computing_publication_material 'Bruker SHELXTL'
_computing_structure_refinement 'SHELXL-97 (Sheldrick, 1997)'
_computing_structure_solution 'SHELXS-97 (Sheldrick, 1990)'
_diffrn_ambient_temperature 123(2)
_diffrn_measured_fraction_theta_full 0.978
_diffrn_measured_fraction_theta_max 0.978
_diffrn_measurement_device_type 'CCD area detector'
_diffrn_measurement_method 'phi and omega scans'
_diffrn_radiation_monochromator graphite
_diffrn_radiation_source 'fine-focus sealed tube'
_diffrn_radiation_type MoK\a
_diffrn_radiation_wavelength 0.71073
_diffrn_reflns_av_R_equivalents 0.0269
_diffrn_reflns_av_sigmaI/netI 0.0223
_diffrn_reflns_limit_h_max 24
_diffrn_reflns_limit_h_min -23
_diffrn_reflns_limit_k_max 7
_diffrn_reflns_limit_k_min -7
_diffrn_reflns_limit_l_max 16
_diffrn_reflns_limit_l_min -16
_diffrn_reflns_number 12872
_diffrn_reflns_theta_full 28.03
_diffrn_reflns_theta_max 28.03
_diffrn_reflns_theta_min 2.27
_exptl_absorpt_coefficient_mu 0.103
_exptl_absorpt_correction_T_max 0.9867
_exptl_absorpt_correction_T_min 0.9727
_exptl_absorpt_correction_type none
_exptl_crystal_colour colorless
_exptl_crystal_density_diffrn 1.401
_exptl_crystal_density_method 'not measured'
_exptl_crystal_description prism
_exptl_crystal_F_000 520
_exptl_crystal_size_max 0.27
_exptl_crystal_size_mid 0.13
_exptl_crystal_size_min 0.13
_refine_diff_density_max 0.430
_refine_diff_density_min -0.283
_refine_diff_density_rms 0.059
_refine_ls_extinction_method none
_refine_ls_goodness_of_fit_ref 1.211
_refine_ls_hydrogen_treatment mixed
_refine_ls_matrix_type full
_refine_ls_number_parameters 215
_refine_ls_number_reflns 2765
_refine_ls_number_restraints 0
_refine_ls_restrained_S_all 1.211
_refine_ls_R_factor_all 0.0644
_refine_ls_R_factor_gt 0.0600
_refine_ls_shift/su_max 0.000
_refine_ls_shift/su_mean 0.000
_refine_ls_structure_factor_coef Fsqd
_refine_ls_weighting_details 'calc w=1/[\s^2^(Fo^2^)+(0.0479P)^2^+1.0958P] where P=(Fo^2^+2Fc^2^)/3'
_refine_ls_weighting_scheme calc
_refine_ls_wR_factor_gt 0.1319
_refine_ls_wR_factor_ref 0.1344
_reflns_number_gt 2595
_reflns_number_total 2765
_reflns_threshold_expression >2sigma(I)
_cod_data_source_file jo070877hsi20070426_015537.cif
_cod_data_source_block bashir11
_cod_depositor_comments
;
The following automatic conversions were performed:
'_symmetry_cell_setting' value 'Monoclinic' changed to 'monoclinic'
according to '/home/saulius/struct/CIF-dictionaries/cif_core.dic'
dictionary named 'cif_core.dic' version 2.4.1 from 2010-06-29.

Automatic conversion script
Id: cif_fix_enum 1527 2010-12-29 10:47:43Z saulius 
;
_cod_original_sg_symbol_H-M 'P 21/c'
_cod_database_code 4024030

loop_
_symmetry_equiv_pos_as_xyz
'x, y, z'
'-x, y+1/2, -z+1/2'
'-x, -y, -z'
'x, -y-1/2, z-1/2'

loop_
_atom_site_label
_atom_site_type_symbol
_atom_site_fract_x
_atom_site_fract_y
_atom_site_fract_z
_atom_site_U_iso_or_equiv
_atom_site_adp_type
_atom_site_occupancy
_atom_site_symmetry_multiplicity
_atom_site_calc_flag
_atom_site_refinement_flags
_atom_site_disorder_assembly
_atom_site_disorder_group
C1 C 0.29434(9) 0.4257(3) 0.85363(14) 0.0141(3) Uani 1 1 d . . .
C2 C 0.35482(10) 0.2566(3) 0.86452(14) 0.0151(4) Uani 1 1 d . . .
C3 C 0.35989(9) 0.0970(3) 0.77050(14) 0.0138(3) Uani 1 1 d . . .
C4 C 0.40868(10) 0.2367(3) 0.96526(14) 0.0152(4) Uani 1 1 d . . .
C5 C 0.41698(11) -0.2570(4) 0.69320(16) 0.0188(4) Uani 1 1 d . . .
H5A H 0.3685(13) -0.325(5) 0.6581(19) 0.026(6) Uiso 1 1 d . . .
H5B H 0.4484(14) -0.391(5) 0.724(2) 0.033(7) Uiso 1 1 d . . .
H5C H 0.4389(13) -0.171(5) 0.637(2) 0.027(6) Uiso 1 1 d . . .
C6 C 0.22017(10) 0.7278(3) 0.93718(14) 0.0150(4) Uani 1 1 d . . .
C7 C 0.18653(11) 0.7395(4) 1.02897(15) 0.0199(4) Uani 1 1 d . . .
H7 H 0.2025(12) 0.628(5) 1.0900(19) 0.023(6) Uiso 1 1 d . . .
C8 C 0.13113(11) 0.9135(4) 1.03216(16) 0.0215(4) Uani 1 1 d . . .
H8 H 0.1085(14) 0.924(5) 1.094(2) 0.030(6) Uiso 1 1 d . . .
C9 C 0.10781(10) 1.0780(4) 0.94376(16) 0.0188(4) Uani 1 1 d . . .
C10 C 0.14100(10) 1.0661(4) 0.85174(15) 0.0182(4) Uani 1 1 d . . .
H10 H 0.1268(12) 1.173(4) 0.7905(19) 0.020(5) Uiso 1 1 d . . .
C11 C 0.19724(10) 0.8927(3) 0.84925(15) 0.0169(4) Uani 1 1 d . . .
H11 H 0.2212(13) 0.885(5) 0.786(2) 0.024(6) Uiso 1 1 d . . .
C12 C 0.02813(12) 1.4158(4) 0.86613(18) 0.0255(4) Uani 1 1 d . . .
H12A H 0.0709(14) 1.521(5) 0.853(2) 0.029(6) Uiso 1 1 d . . .
H12B H -0.0087(13) 1.517(5) 0.8903(19) 0.024(6) Uiso 1 1 d . . .
H12C H 0.0063(13) 1.329(4) 0.7959(19) 0.022(6) Uiso 1 1 d . . .
N1 N 0.27952(8) 0.5524(3) 0.94085(12) 0.0162(3) Uani 1 1 d . . .
H1N1 H 0.3024(13) 0.503(5) 1.006(2) 0.026(6) Uiso 1 1 d . . .
N2 N 0.45428(9) 0.2203(3) 1.04495(13) 0.0212(4) Uani 1 1 d . . .
N3 N 0.41014(9) -0.0865(3) 0.78332(13) 0.0162(3) Uani 1 1 d . . .
H1N3 H 0.4411(14) -0.106(5) 0.844(2) 0.027(6) Uiso 1 1 d . . .
O1 O 0.25048(7) 0.4600(2) 0.75630(10) 0.0171(3) Uani 1 1 d . . .
H1O1 H 0.2690(17) 0.333(6) 0.706(3) 0.058(9) Uiso 1 1 d . . .
O2 O 0.31492(7) 0.1284(2) 0.67677(10) 0.0162(3) Uani 1 1 d . . .
O3 O 0.05299(8) 1.2432(3) 0.95525(12) 0.0253(3) Uani 1 1 d . . .

loop_
_atom_site_aniso_label
_atom_site_aniso_U_11
_atom_site_aniso_U_22
_atom_site_aniso_U_33
_atom_site_aniso_U_23
_atom_site_aniso_U_13
_atom_site_aniso_U_12
C1 0.0141(8) 0.0139(8) 0.0136(8) 0.0019(6) 0.0015(6) -0.0016(6)
C2 0.0156(8) 0.0161(8) 0.0129(8) -0.0001(7) 0.0015(6) -0.0003(7)
C3 0.0140(8) 0.0141(8) 0.0134(8) -0.0001(6) 0.0031(6) -0.0030(6)
C4 0.0166(8) 0.0143(8) 0.0153(8) -0.0013(6) 0.0048(7) 0.0027(6)
C5 0.0221(9) 0.0165(9) 0.0177(9) -0.0021(7) 0.0040(7) 0.0028(7)
C6 0.0147(8) 0.0164(8) 0.0127(8) -0.0032(6) 0.0007(6) 0.0017(7)
C7 0.0235(9) 0.0231(10) 0.0123(8) 0.0021(7) 0.0018(7) 0.0044(8)
C8 0.0224(9) 0.0270(10) 0.0157(9) -0.0021(7) 0.0056(7) 0.0054(8)
C9 0.0163(8) 0.0174(9) 0.0217(9) -0.0034(7) 0.0016(7) 0.0009(7)
C10 0.0197(9) 0.0166(9) 0.0171(9) 0.0033(7) 0.0012(7) 0.0010(7)
C11 0.0183(8) 0.0165(9) 0.0163(8) -0.0005(7) 0.0044(7) -0.0011(7)
C12 0.0268(10) 0.0231(10) 0.0242(10) -0.0021(8) -0.0003(8) 0.0099(8)
N1 0.0167(7) 0.0199(8) 0.0105(7) 0.0004(6) -0.0004(6) 0.0054(6)
N2 0.0224(8) 0.0221(8) 0.0168(8) -0.0022(6) -0.0009(6) 0.0061(6)
N3 0.0171(7) 0.0175(8) 0.0126(7) -0.0017(6) 0.0002(6) 0.0028(6)
O1 0.0193(6) 0.0187(6) 0.0115(6) -0.0004(5) -0.0010(5) 0.0047(5)
O2 0.0175(6) 0.0185(6) 0.0116(6) -0.0010(5) 0.0006(5) 0.0022(5)
O3 0.0259(7) 0.0236(7) 0.0275(8) 0.0012(6) 0.0081(6) 0.0109(6)

loop_
_atom_type_symbol
_atom_type_description
_atom_type_scat_dispersion_real
_atom_type_scat_dispersion_imag
_atom_type_scat_source
C C 0.0033 0.0016 'International Tables Vol C Tables 4.2.6.8 and 6.1.1.4'
H H 0.0000 0.0000 'International Tables Vol C Tables 4.2.6.8 and 6.1.1.4'
N N 0.0061 0.0033 'International Tables Vol C Tables 4.2.6.8 and 6.1.1.4'
O O 0.0106 0.0060 'International Tables Vol C Tables 4.2.6.8 and 6.1.1.4'

loop_
_geom_angle_atom_site_label_1
_geom_angle_atom_site_label_2
_geom_angle_atom_site_label_3
_geom_angle
_geom_angle_site_symmetry_1
_geom_angle_site_symmetry_3
_geom_angle_publ_flag
O1 C1 N1 118.02(15) . . ?
O1 C1 C2 119.77(16) . . ?
N1 C1 C2 122.21(16) . . ?
C1 C2 C4 121.35(16) . . ?
C1 C2 C3 118.61(15) . . ?
C4 C2 C3 120.01(16) . . ?
O2 C3 N3 120.19(16) . . ?
O2 C3 C2 120.06(16) . . ?
N3 C3 C2 119.72(15) . . ?
N2 C4 C2 177.66(19) . . ?
N3 C5 H5A 110.5(14) . . ?
N3 C5 H5B 107.9(15) . . ?
H5A C5 H5B 109(2) . . ?
N3 C5 H5C 110.9(15) . . ?
H5A C5 H5C 109.5(19) . . ?
H5B C5 H5C 109(2) . . ?
C11 C6 C7 119.10(16) . . ?
C11 C6 N1 122.95(16) . . ?
C7 C6 N1 117.89(16) . . ?
C8 C7 C6 120.38(17) . . ?
C8 C7 H7 120.2(14) . . ?
C6 C7 H7 119.4(14) . . ?
C7 C8 C9 120.57(17) . . ?
C7 C8 H8 120.9(15) . . ?
C9 C8 H8 118.6(15) . . ?
O3 C9 C8 116.02(17) . . ?
O3 C9 C10 124.76(17) . . ?
C8 C9 C10 119.22(17) . . ?
C11 C10 C9 120.09(17) . . ?
C11 C10 H10 118.0(14) . . ?
C9 C10 H10 121.9(14) . . ?
C6 C11 C10 120.63(17) . . ?
C6 C11 H11 118.7(14) . . ?
C10 C11 H11 120.7(14) . . ?
O3 C12 H12A 110.2(14) . . ?
O3 C12 H12B 105.0(14) . . ?
H12A C12 H12B 111(2) . . ?
O3 C12 H12C 111.7(14) . . ?
H12A C12 H12C 108.4(19) . . ?
H12B C12 H12C 110.7(19) . . ?
C1 N1 C6 125.88(15) . . ?
C1 N1 H1N1 116.5(16) . . ?
C6 N1 H1N1 116.5(16) . . ?
C3 N3 C5 122.51(15) . . ?
C3 N3 H1N3 121.2(17) . . ?
C5 N3 H1N3 116.3(17) . . ?
C1 O1 H1O1 103.7(17) . . ?
C3 O2 H1O1 99.8(12) . . ?
C9 O3 C12 117.38(15) . . ?

loop_
_geom_bond_atom_site_label_1
_geom_bond_atom_site_label_2
_geom_bond_distance
_geom_bond_site_symmetry_2
_geom_bond_publ_flag
C1 O1 1.304(2) . ?
C1 N1 1.340(2) . ?
C1 C2 1.414(2) . ?
C2 C4 1.414(2) . ?
C2 C3 1.451(2) . ?
C3 O2 1.277(2) . ?
C3 N3 1.331(2) . ?
C4 N2 1.148(2) . ?
C5 N3 1.457(2) . ?
C5 H5A 0.97(2) . ?
C5 H5B 0.95(3) . ?
C5 H5C 0.98(2) . ?
C6 C11 1.386(2) . ?
C6 C7 1.394(2) . ?
C6 N1 1.428(2) . ?
C7 C8 1.382(3) . ?
C7 H7 0.95(2) . ?
C8 C9 1.390(3) . ?
C8 H8 0.94(3) . ?
C9 O3 1.366(2) . ?
C9 C10 1.392(3) . ?
C10 C11 1.390(3) . ?
C10 H10 0.93(2) . ?
C11 H11 0.97(2) . ?
C12 O3 1.428(2) . ?
C12 H12A 1.00(3) . ?
C12 H12B 0.96(2) . ?
C12 H12C 0.99(2) . ?
N1 H1N1 0.87(2) . ?
N3 H1N3 0.84(3) . ?
O1 H1O1 1.02(3) . ?
O2 H1O1 1.47(3) . ?

loop_
_geom_hbond_atom_site_label_D
_geom_hbond_atom_site_label_H
_geom_hbond_atom_site_label_A
_geom_hbond_distance_DH
_geom_hbond_distance_HA
_geom_hbond_distance_DA
_geom_hbond_angle_DHA
_geom_hbond_site_symmetry_A
N1 H1N1 O2 0.87(2) 2.17(2) 2.9880(19) 158(2) 4_566
O1 H1O1 O2 1.02(3) 1.47(3) 2.4409(18) 158(3) .
N3 H1N3 N2 0.84(3) 2.20(3) 2.987(2) 158(2) 3_657

loop_
_cod_related_entry_id
_cod_related_entry_database
_cod_related_entry_code
1 ChemSpider 30658824
